data_4115124
loop_
_publ_author_name
'Daniel B. Werz'
'Rolf Gleiter'
'Frank Rominger'

_publ_contact_author_address
;
        Organisch-Chemisches Institut
        Universit\"at Heidelberg
        Im Neuenheimer Feld 270
        D-69120 Heidelberg
        Germany
;
_publ_contact_author_email rolf.gleiter@urz.uni-heidelberg.de
_publ_contact_author_fax '049 6221 54- 4205'
_publ_contact_author_name 'Gleiter, Rolf'
_publ_contact_author_phone '049 6221 54- 8400'
_publ_section_title
;
 Nanotube Formation Favored by Chalcogen-Chalcogen Interactions
;
_journal_name_full 'Journal of the American Chemical Society'
_journal_page_first 10638
_journal_page_last 10639
_journal_paper_doi 10.1021/ja027146d
_journal_volume 124
_journal_year 2002
_chemical_formula_sum 'C35 H40 Se6'
_chemical_formula_weight 934.43
_chemical_name_systematic
;
 ?
;
_space_group_IT_number 2
_symmetry_cell_setting triclinic
_symmetry_space_group_name_Hall '-P 1'
_symmetry_space_group_name_H-M 'P -1'
_atom_sites_solution_hydrogens geom
_atom_sites_solution_primary direct
_atom_sites_solution_secondary difmap
_audit_creation_method SHELXL-97
_cell_angle_alpha 114.526(2)
_cell_angle_beta 103.2100(10)
_cell_angle_gamma 101.3990(10)
_cell_formula_units_Z 2
_cell_length_a 9.7177(5)
_cell_length_b 14.7028(8)
_cell_length_c 14.9561(8)
_cell_measurement_temperature 200(2)
_cell_volume 1786.45(17)
_computing_cell_refinement 'Bruker SMART'
_computing_data_collection 'Bruker SMART'
_computing_data_reduction 'Bruker SHELXTL'
_computing_molecular_graphics 'Bruker SHELXTL'
_computing_publication_material 'Bruker SHELXTL'
_computing_structure_refinement 'SHELXL-97 (Sheldrick, 1997)'
_computing_structure_solution 'SHELXS-97 (Sheldrick, 1990)'
_diffrn_ambient_temperature 200(2)
_diffrn_measured_fraction_theta_full 0.997
_diffrn_measured_fraction_theta_max 0.997
_diffrn_measurement_device_type 'CCD area detector'
_diffrn_measurement_method 'phi and omega scans'
_diffrn_radiation_monochromator graphite
_diffrn_radiation_source 'fine-focus sealed tube'
_diffrn_radiation_type MoK\a
_diffrn_radiation_wavelength 0.71073
_diffrn_reflns_av_R_equivalents 0.0859
_diffrn_reflns_av_sigmaI/netI 0.1227
_diffrn_reflns_limit_h_max 10
_diffrn_reflns_limit_h_min -10
_diffrn_reflns_limit_k_max 16
_diffrn_reflns_limit_k_min -16
_diffrn_reflns_limit_l_max 16
_diffrn_reflns_limit_l_min -16
_diffrn_reflns_number 13205
_diffrn_reflns_theta_full 23.27
_diffrn_reflns_theta_max 23.27
_diffrn_reflns_theta_min 1.60
_exptl_absorpt_coefficient_mu 6.167
_exptl_absorpt_correction_T_max 1.00
_exptl_absorpt_correction_T_min 0.76
_exptl_absorpt_correction_type multi-scan
_exptl_absorpt_process_details 'Blessing, Acta Cryst. (1995) A51 33-38.'
_exptl_crystal_colour colorless
_exptl_crystal_density_diffrn 1.737
_exptl_crystal_description polyhedron
_exptl_crystal_F_000 908
_exptl_crystal_size_max .22
_exptl_crystal_size_mid .06
_exptl_crystal_size_min .02
_refine_diff_density_max 0.617
_refine_diff_density_min -0.591
_refine_diff_density_rms 0.119
_refine_ls_extinction_method none
_refine_ls_goodness_of_fit_ref 0.959
_refine_ls_hydrogen_treatment constr
_refine_ls_matrix_type full
_refine_ls_number_parameters 370
_refine_ls_number_reflns 5131
_refine_ls_number_restraints 0
_refine_ls_restrained_S_all 0.959
_refine_ls_R_factor_all 0.1158
_refine_ls_R_factor_gt 0.0490
_refine_ls_shift/su_max 0.011
_refine_ls_shift/su_mean 0.001
_refine_ls_structure_factor_coef Fsqd
_refine_ls_weighting_details 'calc w=1/[\s^2^(Fo^2^)+(0.0263P)^2^+0.0000P] where P=(Fo^2^+2Fc^2^)/3'
_refine_ls_weighting_scheme calc
_refine_ls_wR_factor_gt 0.0743
_refine_ls_wR_factor_ref 0.0897
_reflns_number_gt 2962
_reflns_number_total 5131
_reflns_threshold_expression >2sigma(I)
_cod_data_source_file ja027146d_s2_8.cif
_cod_data_source_block dwe67_(in_paper_3*para-xylene)
_cod_original_cell_volume 1786.45(16)
_cod_database_code 4115124

loop_
_symmetry_equiv_pos_as_xyz
'x, y, z'
'-x, -y, -z'

loop_
_atom_site_label
_atom_site_type_symbol
_atom_site_fract_x
_atom_site_fract_y
_atom_site_fract_z
_atom_site_U_iso_or_equiv
_atom_site_adp_type
_atom_site_occupancy
_atom_site_symmetry_multiplicity
_atom_site_calc_flag
_atom_site_refinement_flags
Se1 Se -0.40387(10) 1.30539(7) -0.22811(7) 0.0378(3) Uani 1 1 d .
Se2 Se -0.25352(10) 0.79918(7) -0.46063(8) 0.0425(3) Uani 1 1 d .
Se3 Se -0.71045(10) 0.45056(7) -0.30240(7) 0.0382(3) Uani 1 1 d .
Se4 Se -0.03849(10) 0.70956(8) 0.17935(7) 0.0470(3) Uani 1 1 d .
Se5 Se -0.18160(10) 1.26284(7) 0.55803(7) 0.0419(3) Uani 1 1 d .
Se6 Se 0.23955(10) 1.43419(8) 0.26738(7) 0.0444(3) Uani 1 1 d .
C2 C -0.3803(9) 1.1775(7) -0.2905(6) 0.038(2) Uani 1 1 d .
C3 C -0.3606(9) 1.0940(7) -0.3300(6) 0.033(2) Uani 1 1 d .
C4 C -0.3378(9) 0.9973(7) -0.3751(6) 0.031(2) Uani 1 1 d .
C5 C -0.3147(9) 0.9145(7) -0.4115(6) 0.035(2) Uani 1 1 d .
C7 C -0.4251(9) 0.6924(6) -0.4739(6) 0.038(2) Uani 1 1 d .
H7A H -0.5152 0.6833 -0.5281 0.046 Uiso 1 1 calc R
H7B H -0.4064 0.6238 -0.4981 0.046 Uiso 1 1 calc R
C8 C -0.4559(8) 0.7202(6) -0.3735(6) 0.032(2) Uani 1 1 d .
H8A H -0.4864 0.7842 -0.3534 0.038 Uiso 1 1 calc R
H8B H -0.3630 0.7368 -0.3171 0.038 Uiso 1 1 calc R
C9 C -0.5779(8) 0.6307(6) -0.3837(6) 0.033(2) Uani 1 1 d .
H9A H -0.5434 0.5688 -0.3973 0.040 Uiso 1 1 calc R
H9B H -0.6678 0.6095 -0.4444 0.040 Uiso 1 1 calc R
C10 C -0.6204(8) 0.6619(6) -0.2849(6) 0.033(2) Uani 1 1 d .
H10A H -0.5318 0.6783 -0.2254 0.039 Uiso 1 1 calc R
H10B H -0.6468 0.7273 -0.2684 0.039 Uiso 1 1 calc R
C11 C -0.7499(9) 0.5778(6) -0.2940(6) 0.040(2) Uani 1 1 d .
H11A H -0.8354 0.5570 -0.3574 0.049 Uiso 1 1 calc R
H11B H -0.7810 0.6096 -0.2326 0.049 Uiso 1 1 calc R
C13 C -0.5471(10) 0.5133(7) -0.1825(7) 0.037(2) Uani 1 1 d .
C14 C -0.4365(11) 0.5531(7) -0.1060(7) 0.036(2) Uani 1 1 d .
C15 C -0.3109(10) 0.5997(7) -0.0175(7) 0.031(2) Uani 1 1 d .
C16 C -0.2032(10) 0.6445(7) 0.0594(7) 0.038(2) Uani 1 1 d .
C18 C -0.1412(9) 0.7826(7) 0.2738(6) 0.045(3) Uani 1 1 d .
H18A H -0.2508 0.7497 0.2370 0.054 Uiso 1 1 calc R
H18B H -0.1159 0.7727 0.3364 0.054 Uiso 1 1 calc R
C19 C -0.0985(10) 0.8975(7) 0.3078(7) 0.046(3) Uani 1 1 d .
H19A H -0.1042 0.9085 0.2463 0.055 Uiso 1 1 calc R
H19B H 0.0061 0.9335 0.3574 0.055 Uiso 1 1 calc R
C20 C -0.2051(9) 0.9466(6) 0.3621(6) 0.036(2) Uani 1 1 d .
H20A H -0.3043 0.9227 0.3082 0.044 Uiso 1 1 calc R
H20B H -0.2188 0.9199 0.4114 0.044 Uiso 1 1 calc R
C21 C -0.1472(8) 1.0647(6) 0.4206(6) 0.034(2) Uani 1 1 d .
H21A H -0.1148 1.0911 0.3751 0.041 Uiso 1 1 calc R
H21B H -0.0582 1.0884 0.4829 0.041 Uiso 1 1 calc R
C22 C -0.2602(8) 1.1125(6) 0.4554(6) 0.038(2) Uani 1 1 d .
H22A H -0.3100 1.0732 0.4856 0.045 Uiso 1 1 calc R
H22B H -0.3376 1.1023 0.3929 0.045 Uiso 1 1 calc R
C24 C -0.0758(9) 1.3110(7) 0.4902(7) 0.037(2) Uani 1 1 d .
C25 C -0.0064(10) 1.3387(7) 0.4454(7) 0.035(2) Uani 1 1 d .
C26 C 0.0734(9) 1.3714(7) 0.3906(7) 0.034(2) Uani 1 1 d .
C27 C 0.1369(9) 1.3972(7) 0.3415(6) 0.035(2) Uani 1 1 d .
C29 C 0.0816(9) 1.4567(6) 0.1796(6) 0.036(2) Uani 1 1 d .
H29A H 0.0381 1.5040 0.2250 0.043 Uiso 1 1 calc R
H29B H 0.1269 1.4931 0.1454 0.043 Uiso 1 1 calc R
C30 C -0.0424(8) 1.3560(6) 0.0962(6) 0.030(2) Uani 1 1 d .
H30A H -0.0875 1.3185 0.1296 0.036 Uiso 1 1 calc R
H30B H -0.0005 1.3091 0.0489 0.036 Uiso 1 1 calc R
C31 C -0.1642(9) 1.3795(6) 0.0319(6) 0.040(2) Uani 1 1 d .
H31A H -0.1922 1.4366 0.0803 0.048 Uiso 1 1 calc R
H31B H -0.1232 1.4051 -0.0115 0.048 Uiso 1 1 calc R
C32 C -0.3029(9) 1.2830(6) -0.0390(6) 0.041(2) Uani 1 1 d .
H32A H -0.2732 1.2263 -0.0864 0.049 Uiso 1 1 calc R
H32B H -0.3418 1.2576 0.0051 0.049 Uiso 1 1 calc R
C33 C -0.4282(9) 1.2991(7) -0.1048(6) 0.042(2) Uani 1 1 d .
H33A H -0.4420 1.3658 -0.0595 0.051 Uiso 1 1 calc R
H33B H -0.5215 1.2406 -0.1282 0.051 Uiso 1 1 calc R
C60 C 0.1230(10) 0.9676(8) 0.1062(7) 0.068(3) Uani 1 1 d .
H60A H 0.2013 1.0365 0.1536 0.102 Uiso 0.50 1 calc PR
H60B H 0.1251 0.9429 0.0349 0.102 Uiso 0.50 1 calc PR
H60C H 0.1406 0.9164 0.1295 0.102 Uiso 0.50 1 calc PR
H60D H 0.1100 0.8940 0.0584 0.102 Uiso 0.50 1 calc PR
H60E H 0.1863 0.9876 0.1771 0.102 Uiso 0.50 1 calc PR
H60F H 0.1707 1.0141 0.0825 0.102 Uiso 0.50 1 calc PR
C61 C -0.0290(11) 0.9785(8) 0.1071(7) 0.045(3) Uani 1 1 d .
C62 C -0.0418(12) 1.0745(8) 0.1713(7) 0.054(3) Uani 1 1 d .
H62 H 0.0453 1.1354 0.2134 0.065 Uiso 1 1 calc R
C63 C -0.1782(12) 1.0818(8) 0.1743(7) 0.053(3) Uani 1 1 d .
H63 H -0.1846 1.1486 0.2178 0.063 Uiso 1 1 calc R
C64 C -0.3079(12) 0.9952(8) 0.1162(7) 0.049(3) Uani 1 1 d .
C65 C -0.2942(11) 0.9005(7) 0.0524(7) 0.050(3) Uani 1 1 d .
H65 H -0.3811 0.8394 0.0110 0.060 Uiso 1 1 calc R
C66 C -0.1563(11) 0.8928(7) 0.0475(7) 0.050(3) Uani 1 1 d .
H66 H -0.1501 0.8268 0.0019 0.060 Uiso 1 1 calc R
C67 C -0.4594(10) 1.0029(7) 0.1253(7) 0.061(3) Uani 1 1 d .
H67A H -0.5370 0.9335 0.0790 0.092 Uiso 0.50 1 calc PR
H67B H -0.4841 1.0547 0.1049 0.092 Uiso 0.50 1 calc PR
H67C H -0.4541 1.0256 0.1980 0.092 Uiso 0.50 1 calc PR
H67D H -0.4465 1.0757 0.1756 0.092 Uiso 0.50 1 calc PR
H67E H -0.4994 0.9546 0.1497 0.092 Uiso 0.50 1 calc PR
H67F H -0.5294 0.9836 0.0566 0.092 Uiso 0.50 1 calc PR

loop_
_atom_site_aniso_label
_atom_site_aniso_U_11
_atom_site_aniso_U_22
_atom_site_aniso_U_33
_atom_site_aniso_U_23
_atom_site_aniso_U_13
_atom_site_aniso_U_12
Se1 0.0382(6) 0.0324(6) 0.0443(6) 0.0166(5) 0.0180(5) 0.0143(5)
Se2 0.0386(6) 0.0389(6) 0.0640(7) 0.0277(5) 0.0310(5) 0.0191(5)
Se3 0.0370(6) 0.0364(6) 0.0381(6) 0.0176(5) 0.0122(5) 0.0077(5)
Se4 0.0337(6) 0.0557(7) 0.0436(6) 0.0143(5) 0.0110(5) 0.0235(5)
Se5 0.0425(6) 0.0476(6) 0.0372(6) 0.0189(5) 0.0180(5) 0.0171(5)
Se6 0.0262(5) 0.0611(7) 0.0524(7) 0.0330(6) 0.0141(5) 0.0141(5)
C2 0.033(6) 0.041(6) 0.032(6) 0.016(5) 0.009(5) 0.006(5)
C3 0.021(5) 0.038(6) 0.027(6) 0.011(5) 0.007(4) -0.001(5)
C4 0.027(5) 0.032(6) 0.025(5) 0.008(5) 0.009(4) 0.006(5)
C5 0.034(6) 0.031(6) 0.032(6) 0.008(5) 0.015(5) 0.006(5)
C7 0.044(6) 0.026(5) 0.046(6) 0.014(5) 0.026(5) 0.008(5)
C8 0.031(5) 0.026(5) 0.040(6) 0.016(5) 0.015(5) 0.010(4)
C9 0.025(5) 0.022(5) 0.043(6) 0.010(5) 0.008(5) 0.006(4)
C10 0.032(5) 0.031(5) 0.044(6) 0.020(5) 0.020(5) 0.020(5)
C11 0.038(6) 0.048(6) 0.042(6) 0.022(5) 0.023(5) 0.016(5)
C13 0.046(6) 0.042(6) 0.044(7) 0.029(5) 0.029(5) 0.023(5)
C14 0.041(6) 0.050(7) 0.037(6) 0.027(6) 0.026(5) 0.027(6)
C15 0.035(6) 0.039(6) 0.035(6) 0.022(5) 0.023(5) 0.023(5)
C16 0.043(6) 0.049(6) 0.036(6) 0.028(5) 0.018(5) 0.021(5)
C18 0.035(6) 0.054(7) 0.036(6) 0.016(5) 0.005(5) 0.017(5)
C19 0.050(6) 0.048(7) 0.048(6) 0.031(6) 0.016(5) 0.015(5)
C20 0.041(6) 0.039(6) 0.048(6) 0.024(5) 0.026(5) 0.029(5)
C21 0.027(5) 0.045(6) 0.026(5) 0.016(5) 0.008(4) 0.009(5)
C22 0.029(5) 0.042(6) 0.058(6) 0.030(5) 0.028(5) 0.014(5)
C24 0.031(6) 0.039(6) 0.047(7) 0.027(5) 0.007(5) 0.015(5)
C25 0.031(6) 0.034(6) 0.038(6) 0.017(5) 0.005(5) 0.015(5)
C26 0.029(6) 0.031(6) 0.039(6) 0.017(5) 0.007(5) 0.013(5)
C27 0.035(6) 0.039(6) 0.030(6) 0.021(5) 0.000(5) 0.011(5)
C29 0.050(6) 0.030(6) 0.030(5) 0.017(5) 0.014(5) 0.010(5)
C30 0.028(5) 0.031(5) 0.031(5) 0.010(5) 0.015(5) 0.012(4)
C31 0.032(6) 0.039(6) 0.047(6) 0.020(5) 0.016(5) 0.009(5)
C32 0.037(6) 0.036(6) 0.041(6) 0.015(5) 0.011(5) 0.008(5)
C33 0.035(6) 0.050(6) 0.036(6) 0.017(5) 0.007(5) 0.018(5)
C60 0.067(8) 0.091(9) 0.084(9) 0.067(7) 0.030(7) 0.043(7)
C61 0.054(7) 0.051(7) 0.033(6) 0.028(6) 0.007(6) 0.016(6)
C62 0.066(8) 0.052(7) 0.038(7) 0.023(6) 0.008(6) 0.017(7)
C63 0.069(8) 0.039(7) 0.046(7) 0.019(6) 0.021(6) 0.012(7)
C64 0.066(8) 0.049(7) 0.043(7) 0.030(6) 0.017(6) 0.027(7)
C65 0.059(7) 0.042(7) 0.054(7) 0.029(6) 0.017(6) 0.013(6)
C66 0.062(8) 0.041(7) 0.044(7) 0.013(6) 0.022(6) 0.028(6)
C67 0.057(7) 0.068(8) 0.061(7) 0.032(6) 0.022(6) 0.020(6)

loop_
_atom_type_symbol
_atom_type_description
_atom_type_scat_dispersion_real
_atom_type_scat_dispersion_imag
_atom_type_scat_source
C C 0.0033 0.0016 'International Tables Vol C Tables 4.2.6.8 and 6.1.1.4'
H H 0.0000 0.0000 'International Tables Vol C Tables 4.2.6.8 and 6.1.1.4'
Se Se -0.0929 2.2259 'International Tables Vol C Tables 4.2.6.8 and 6.1.1.4'

loop_
_geom_angle_atom_site_label_1
_geom_angle_atom_site_label_2
_geom_angle_atom_site_label_3
_geom_angle
C2 Se1 C33 97.0(4)
C5 Se2 C7 99.2(3)
C13 Se3 C11 98.2(4)
C16 Se4 C18 95.4(4)
C24 Se5 C22 98.5(4)
C27 Se6 C29 99.1(4)
C3 C2 Se1 178.1(8)
C2 C3 C4 179.6(10)
C5 C4 C3 178.1(10)
C4 C5 Se2 172.4(8)
C8 C7 Se2 113.5(5)
C7 C8 C9 112.0(6)
C8 C9 C10 112.4(6)
C11 C10 C9 114.4(7)
C10 C11 Se3 115.8(5)
C14 C13 Se3 177.5(8)
C13 C14 C15 179.1(10)
C16 C15 C14 176.8(9)
C15 C16 Se4 177.9(8)
C19 C18 Se4 112.5(6)
C18 C19 C20 110.5(7)
C21 C20 C19 113.0(7)
C20 C21 C22 113.2(7)
C21 C22 Se5 115.5(5)
C25 C24 Se5 177.6(8)
C24 C25 C26 178.8(9)
C27 C26 C25 177.9(10)
C26 C27 Se6 177.6(8)
C30 C29 Se6 113.9(5)
C29 C30 C31 111.2(7)
C32 C31 C30 112.4(7)
C33 C32 C31 115.9(7)
C32 C33 Se1 116.7(6)
C66 C61 C62 118.3(9)
C66 C61 C60 120.5(9)
C62 C61 C60 121.2(9)
C63 C62 C61 120.4(10)
C62 C63 C64 122.1(10)
C65 C64 C63 117.1(9)
C65 C64 C67 121.3(10)
C63 C64 C67 121.6(9)
C64 C65 C66 121.2(9)
C61 C66 C65 121.0(9)

loop_
_geom_bond_atom_site_label_1
_geom_bond_atom_site_label_2
_geom_bond_distance
Se1 C2 1.809(9)
Se1 C33 1.949(8)
Se2 C5 1.826(9)
Se2 C7 1.959(7)
Se3 C13 1.826(9)
Se3 C11 1.942(8)
Se4 C16 1.831(9)
Se4 C18 1.988(8)
Se5 C24 1.836(9)
Se5 C22 1.951(8)
Se6 C27 1.819(9)
Se6 C29 1.957(8)
C2 C3 1.198(11)
C3 C4 1.387(12)
C4 C5 1.200(10)
C7 C8 1.501(10)
C8 C9 1.514(9)
C9 C10 1.535(10)
C10 C11 1.516(9)
C13 C14 1.200(11)
C14 C15 1.375(12)
C15 C16 1.183(10)
C18 C19 1.483(10)
C19 C20 1.564(10)
C20 C21 1.492(10)
C21 C22 1.494(10)
C24 C25 1.180(11)
C25 C26 1.406(12)
C26 C27 1.188(11)
C29 C30 1.508(9)
C30 C31 1.536(10)
C31 C32 1.515(10)
C32 C33 1.505(10)
C60 C61 1.519(11)
C61 C66 1.364(11)
C61 C62 1.388(12)
C62 C63 1.361(12)
C63 C64 1.383(12)
C64 C65 1.376(11)
C64 C67 1.531(12)
C65 C66 1.384(11)
